data_1526733
loop_
_publ_author_name
'Takashima, M.'
'Nakajima, Y.'
'Tanioka, T.'
'Yonezawa, S.'
'Leblanc, M.'

_publ_section_title
;
 Oxide ion conductive structure and chemical stability of Nd2 Gd2 O3 F6
;
_journal_name_full 'Solid State Sciences'
_journal_page_first 71
_journal_page_last 76
_journal_volume 2
_journal_year 2000
_chemical_formula_sum 'F6 Gd2 Nd2 O3'
_chemical_name_systematic 'Nd2 Gd2 O3 F6'
_space_group_IT_number 13
_symmetry_space_group_name_Hall '-P 2yc'
_symmetry_space_group_name_H-M 'P 1 2/c 1'
_cell_angle_alpha 90
_cell_angle_beta 134.75
_cell_angle_gamma 90
_cell_formula_units_Z 1
_cell_length_a 3.973
_cell_length_b 11.228
_cell_length_c 5.595
_cell_volume 177.253
_citation_journal_id_ASTM SSSCFJ
_cod_data_source_file Takashima_SSSCFJ_2000_657.cif
_cod_data_source_block F6Gd2Nd2O3
_cod_original_cell_volume 177.2527
_cod_database_code 1526733

loop_
_symmetry_equiv_pos_as_xyz
x,y,z
-x,y,-z+1/2
-x,-y,-z
x,-y,z-1/2

loop_
_atom_site_label
_atom_site_type_symbol
_atom_site_fract_x
_atom_site_fract_y
_atom_site_fract_z
_atom_site_occupancy
_atom_site_U_iso_or_equiv
O3 O-2 0 0.325 0.25 0.5 0.0
F4 F-1 0.5 0.775 0.75 1 0.0
F3 F-1 0.5 0.48 0.75 1 0.0
Gd2 Gd+3 0 0.611 0.25 0.95 0.0
Nd1 Nd+3 0 0.114 0.25 0.95 0.0
O2 O-2 0 0.832 0.25 0.5 0.0
Gd1 Gd+3 0 0.114 0.25 0.05 0.0
O1 O-2 0.5 0.012 0.75 0.5 0.0
F1 F-1 0.5 0.012 0.75 0.4 0.0
F2 F-1 0.5 0.275 0.75 0.6 0.0
Nd2 Nd+3 0 0.611 0.25 0.05 0.0
